data_7246368
loop_
_publ_author_name
'Barton, Benita'
'Caira, Mino R.'
'Senekal, Ulrich'
'Hosten, Eric C.'

_publ_section_title
;
 Complementary host behaviour of three anthracenyl-derived roof-shaped
 compounds in mixed pyridines
;
_journal_issue 12
_journal_name_full CrystEngComm
_journal_page_first 1740
_journal_page_last 1754
_journal_paper_doi 10.1039/D3CE00080J
_journal_volume 25
_journal_year 2023
_chemical_formula_moiety 'C42 H30 Cl4 O2, C6 H7 N'
_chemical_formula_sum 'C48 H37 Cl4 N O2'
_chemical_formula_weight 801.58
_chemical_name_systematic trans-\a,\a,\a',\a'-tetra(p-chlorophenyl)-9,10-dihydro-9,10-ethanoanthracene-11,12-dimethanol
_space_group_crystal_system orthorhombic
_space_group_IT_number 70
_space_group_name_Hall '-F 2uv 2vw'
_space_group_name_H-M_alt 'F d d d :2'
_atom_sites_solution_hydrogens geom
_atom_sites_solution_primary dual
_atom_sites_solution_secondary difmap
_audit_creation_method SHELXL-2018/3
_audit_update_record
;
2023-01-13 deposited with the CCDC.	2023-02-28 downloaded from the CCDC.
;
_cell_angle_alpha 90
_cell_angle_beta 90
_cell_angle_gamma 90
_cell_formula_units_Z 16
_cell_length_a 15.7544(7)
_cell_length_b 25.0313(11)
_cell_length_c 40.1189(16)
_cell_measurement_reflns_used 9958
_cell_measurement_temperature 296(2)
_cell_measurement_theta_max 28.32
_cell_measurement_theta_min 2.78
_cell_volume 15821.0(12)
_computing_cell_refinement 'APEX2 v2011.4-1 (Bruker AXS)'
_computing_data_collection 'Bruker Instrument Service v2011.4.0.0'
_computing_data_reduction 'SAINT V7.68A (Bruker AXS, 2009)'
_computing_molecular_graphics 'Ortep-3 for Windows (Farrugia, 2012)'
_computing_publication_material 'PLATON (Spek, 2009) and MERCURY (Macrae, 2008)'
_computing_structure_refinement 'SHELXL-2018/3 (Sheldrick, 2015) and ShelXle (H\"ubschle, 2011)'
_computing_structure_solution 'SHELXT-2018/2 (Sheldrick, 2015)'
_diffrn_ambient_temperature 296(2)
_diffrn_detector_area_resol_mean 8.3333
_diffrn_measured_fraction_theta_full 1.000
_diffrn_measured_fraction_theta_max 0.993
_diffrn_measurement_device_type 'Bruker APEX-II CCD'
_diffrn_measurement_method '\f and \w scans'
_diffrn_radiation_monochromator graphite
_diffrn_radiation_source 'sealed tube'
_diffrn_radiation_type MoK\a
_diffrn_radiation_wavelength 0.71073
_diffrn_reflns_av_R_equivalents 0.0752
_diffrn_reflns_av_unetI/netI 0.0430
_diffrn_reflns_Laue_measured_fraction_full 1.000
_diffrn_reflns_Laue_measured_fraction_max 0.993
_diffrn_reflns_limit_h_max 21
_diffrn_reflns_limit_h_min -20
_diffrn_reflns_limit_k_max 33
_diffrn_reflns_limit_k_min -32
_diffrn_reflns_limit_l_max 53
_diffrn_reflns_limit_l_min -53
_diffrn_reflns_number 54065
_diffrn_reflns_point_group_measured_fraction_full 1.000
_diffrn_reflns_point_group_measured_fraction_max 0.993
_diffrn_reflns_theta_full 25.242
_diffrn_reflns_theta_max 28.401
_diffrn_reflns_theta_min 1.609
_exptl_absorpt_coefficient_mu 0.341
_exptl_absorpt_correction_T_max 1.0000
_exptl_absorpt_correction_T_min 0.7955
_exptl_absorpt_correction_type numerical
_exptl_absorpt_process_details 'SADABS-2008/1 (Bruker AXS)'
_exptl_crystal_colour colourless
_exptl_crystal_density_diffrn 1.346
_exptl_crystal_density_method 'not measured'
_exptl_crystal_description needle
_exptl_crystal_F_000 6656
_exptl_crystal_recrystallization_method 'Re-crystallisation from solvent: 4-methylpyridine'
_exptl_crystal_size_max 0.579
_exptl_crystal_size_mid 0.143
_exptl_crystal_size_min 0.078
_refine_diff_density_max 0.852
_refine_diff_density_min -0.520
_refine_diff_density_rms 0.070
_refine_ls_extinction_method none
_refine_ls_goodness_of_fit_ref 1.016
_refine_ls_hydrogen_treatment constr
_refine_ls_matrix_type full
_refine_ls_number_parameters 269
_refine_ls_number_reflns 4939
_refine_ls_number_restraints 89
_refine_ls_restrained_S_all 1.030
_refine_ls_R_factor_all 0.0971
_refine_ls_R_factor_gt 0.0594
_refine_ls_shift/su_max 0.001
_refine_ls_shift/su_mean 0.000
_refine_ls_structure_factor_coef Fsqd
_refine_ls_weighting_details 'w=1/[\s^2^(Fo^2^)+(0.0950P)^2^+42.9522P] where P=(Fo^2^+2Fc^2^)/3'
_refine_ls_weighting_scheme calc
_refine_ls_wR_factor_gt 0.1615
_refine_ls_wR_factor_ref 0.1968
_reflns_Friedel_coverage 0.000
_reflns_number_gt 3154
_reflns_number_total 4939
_reflns_threshold_expression 'I > 2\s(I)'
_cod_data_source_file d3ce00080j2.cif
_cod_data_source_block ma150
_cod_depositor_comments 'Adding full bibliography for 7246364--7246371.cif.'
_cod_original_sg_symbol_H-M 'F d d d'
_cod_database_code 7246368
_shelx_shelxl_version_number 2018/3
_shelx_space_group_comment
;
The symmetry employed for this shelxl refinement is uniquely defined
by the following loop, which should always be used as a source of
symmetry information in preference to the above space-group names.
They are only intended as comments.
;
_shelx_estimated_absorpt_t_min 0.827
_shelx_estimated_absorpt_t_max 0.974

loop_
_space_group_symop_operation_xyz
'x, y, z'
'-x+3/4, -y+3/4, z'
'-x+3/4, y, -z+3/4'
'x, -y+3/4, -z+3/4'
'x, y+1/2, z+1/2'
'-x+3/4, -y+5/4, z+1/2'
'-x+3/4, y+1/2, -z+5/4'
'x, -y+5/4, -z+5/4'
'x+1/2, y, z+1/2'
'-x+5/4, -y+3/4, z+1/2'
'-x+5/4, y, -z+5/4'
'x+1/2, -y+3/4, -z+5/4'
'x+1/2, y+1/2, z'
'-x+5/4, -y+5/4, z'
'-x+5/4, y+1/2, -z+3/4'
'x+1/2, -y+5/4, -z+3/4'
'-x, -y, -z'
'x-3/4, y-3/4, -z'
'x-3/4, -y, z-3/4'
'-x, y-3/4, z-3/4'
'-x, -y+1/2, -z+1/2'
'x-3/4, y-1/4, -z+1/2'
'x-3/4, -y+1/2, z-1/4'
'-x, y-1/4, z-1/4'
'-x+1/2, -y, -z+1/2'
'x-1/4, y-3/4, -z+1/2'
'x-1/4, -y, z-1/4'
'-x+1/2, y-3/4, z-1/4'
'-x+1/2, -y+1/2, -z'
'x-1/4, y-1/4, -z'
'x-1/4, -y+1/2, z-3/4'
'-x+1/2, y-1/4, z-3/4'

loop_
_atom_site_label
_atom_site_type_symbol
_atom_site_fract_x
_atom_site_fract_y
_atom_site_fract_z
_atom_site_U_iso_or_equiv
_atom_site_adp_type
_atom_site_occupancy
_atom_site_site_symmetry_order
_atom_site_calc_flag
_atom_site_refinement_flags_posn
_atom_site_refinement_flags_adp
_atom_site_refinement_flags_occupancy
_atom_site_disorder_assembly
_atom_site_disorder_group
Cl1 Cl 0.41832(7) 0.44375(4) 0.50047(2) 0.0754(3) Uani 1 1 d . . . . .
Cl2 Cl 0.46552(7) 0.67488(3) 0.67253(2) 0.0748(3) Uani 1 1 d . . . . .
O1 O 0.52380(10) 0.41158(7) 0.65796(4) 0.0446(4) Uani 1 1 d . . . . .
H1 H 0.530178 0.409485 0.678204 0.067 Uiso 1 1 calc R U . . .
C1 C 0.44327(14) 0.43583(9) 0.65080(6) 0.0366(5) Uani 1 1 d . . . . .
C2 C 0.37070(15) 0.40630(9) 0.67033(5) 0.0386(5) Uani 1 1 d . . . . .
H2 H 0.316757 0.415277 0.659532 0.046 Uiso 1 1 calc R U . . .
C3 C 0.36566(19) 0.42615(11) 0.70756(6) 0.0507(7) Uani 1 1 d . . . . .
H3 H 0.357984 0.464950 0.708781 0.061 Uiso 1 1 calc R U . . .
C11 C 0.43451(15) 0.43359(9) 0.61278(6) 0.0371(5) Uani 1 1 d . . . . .
C12 C 0.50663(17) 0.43066(11) 0.59309(6) 0.0476(6) Uani 1 1 d . . . . .
H12 H 0.559322 0.426254 0.603174 0.057 Uiso 1 1 calc R U . . .
C13 C 0.5017(2) 0.43417(12) 0.55865(7) 0.0546(7) Uani 1 1 d . . . . .
H13 H 0.550778 0.432271 0.545795 0.066 Uiso 1 1 calc R U . . .
C14 C 0.42458(19) 0.44042(10) 0.54374(6) 0.0490(6) Uani 1 1 d . . . . .
C15 C 0.35132(18) 0.44379(11) 0.56236(7) 0.0487(6) Uani 1 1 d . . . . .
H15 H 0.299031 0.448238 0.551966 0.058 Uiso 1 1 calc R U . . .
C16 C 0.35649(16) 0.44047(10) 0.59675(6) 0.0427(5) Uani 1 1 d . . . . .
H16 H 0.307183 0.442857 0.609408 0.051 Uiso 1 1 calc R U . . .
C21 C 0.44687(16) 0.49579(9) 0.65900(6) 0.0397(5) Uani 1 1 d . . . . .
C22 C 0.37531(18) 0.52797(10) 0.65700(7) 0.0491(6) Uani 1 1 d . . . . .
H22 H 0.322998 0.512441 0.652365 0.059 Uiso 1 1 calc R U . . .
C23 C 0.3801(2) 0.58286(11) 0.66176(7) 0.0533(7) Uani 1 1 d . . . . .
H23 H 0.331352 0.603794 0.660742 0.064 Uiso 1 1 calc R U . . .
C24 C 0.4578(2) 0.60583(11) 0.66800(6) 0.0539(7) Uani 1 1 d . . . . .
C25 C 0.5291(2) 0.57490(13) 0.67063(9) 0.0679(9) Uani 1 1 d . . . . .
H25 H 0.581031 0.590511 0.675727 0.081 Uiso 1 1 calc R U . . .
C26 C 0.52359(19) 0.52049(12) 0.66568(8) 0.0575(7) Uani 1 1 d . . . . .
H26 H 0.572637 0.499902 0.666872 0.069 Uiso 1 1 calc R U . . .
C31 C 0.44540(19) 0.40877(13) 0.72511(6) 0.0553(7) Uani 1 1 d . . . . .
C32 C 0.45727(19) 0.35336(13) 0.72423(6) 0.0556(7) Uani 1 1 d . . . . .
C33 C 0.5290(2) 0.33050(15) 0.73802(8) 0.0684(9) Uani 1 1 d . . . . .
H33 H 0.537382 0.293741 0.737311 0.082 Uiso 1 1 calc R U . . .
C34 C 0.5889(2) 0.3643(2) 0.75314(8) 0.0840(13) Uani 1 1 d . . . . .
H34 H 0.637728 0.349549 0.762407 0.101 Uiso 1 1 calc R U . . .
C35 C 0.5770(3) 0.41830(18) 0.75451(8) 0.0818(12) Uani 1 1 d . . . . .
H35 H 0.617246 0.439784 0.764917 0.098 Uiso 1 1 calc R U . . .
C36 C 0.5055(2) 0.44125(15) 0.74052(7) 0.0690(10) Uani 1 1 d . . . . .
H36 H 0.497659 0.478048 0.741402 0.083 Uiso 1 1 calc R U . . .
N5 N 0.1291(10) 0.4911(6) 0.5803(3) 0.237(7) Uani 0.5 1 d G U P A -1
C51 C 0.131(2) 0.5452(6) 0.5881(3) 0.247(11) Uani 0.5 1 d G U P A -1
H51 H 0.133185 0.570557 0.571211 0.297 Uiso 0.5 1 calc R U P A -1
C52 C 0.130(2) 0.5613(3) 0.6213(4) 0.175(5) Uani 0.5 1 d DG U P A -1
H52 H 0.130896 0.597518 0.626531 0.209 Uiso 0.5 1 calc R U P A -1
C53 C 0.1264(10) 0.5234(4) 0.6466(3) 0.157(5) Uani 0.5 1 d DG U P A -1
C54 C 0.1245(17) 0.4694(3) 0.6387(4) 0.179(6) Uani 0.5 1 d DG U P A -1
H54 H 0.122293 0.443992 0.655605 0.215 Uiso 0.5 1 calc R U P A -1
C55 C 0.1258(19) 0.4532(4) 0.6055(4) 0.228(8) Uani 0.5 1 d G U P A -1
H55 H 0.124582 0.417030 0.600285 0.274 Uiso 0.5 1 calc R U P A -1
C56 C 0.116(2) 0.5435(7) 0.6810(5) 0.257(11) Uani 0.5 1 d D U P A -1
H56A H 0.114744 0.513948 0.696163 0.386 Uiso 0.5 1 calc R U P A -1
H56B H 0.163009 0.566444 0.686423 0.386 Uiso 0.5 1 calc R U P A -1
H56C H 0.064102 0.563293 0.682615 0.386 Uiso 0.5 1 calc R U P A -1

loop_
_atom_site_aniso_label
_atom_site_aniso_U_11
_atom_site_aniso_U_22
_atom_site_aniso_U_33
_atom_site_aniso_U_23
_atom_site_aniso_U_13
_atom_site_aniso_U_12
Cl1 0.1089(7) 0.0798(6) 0.0375(4) 0.0022(3) 0.0009(4) -0.0067(5)
Cl2 0.1245(8) 0.0430(4) 0.0569(5) -0.0035(3) -0.0036(4) -0.0146(4)
O1 0.0384(9) 0.0518(10) 0.0437(9) 0.0072(8) -0.0016(7) -0.0051(7)
C1 0.0328(12) 0.0398(12) 0.0371(11) 0.0012(9) 0.0004(9) -0.0080(9)
C2 0.0402(13) 0.0419(12) 0.0338(11) -0.0008(9) 0.0017(9) -0.0128(10)
C3 0.0631(18) 0.0536(15) 0.0353(12) -0.0077(11) 0.0070(11) -0.0222(13)
C11 0.0395(13) 0.0349(11) 0.0369(11) 0.0023(9) 0.0032(9) -0.0082(9)
C12 0.0414(14) 0.0573(15) 0.0440(13) 0.0007(11) 0.0032(10) -0.0065(11)
C13 0.0550(17) 0.0660(17) 0.0429(14) -0.0005(12) 0.0130(12) -0.0085(14)
C14 0.0672(18) 0.0432(13) 0.0366(12) 0.0009(10) 0.0021(11) -0.0069(12)
C15 0.0526(16) 0.0496(14) 0.0439(13) 0.0020(11) -0.0061(11) -0.0008(12)
C16 0.0404(13) 0.0467(13) 0.0410(12) -0.0004(10) 0.0009(10) -0.0031(10)
C21 0.0431(13) 0.0397(12) 0.0361(11) 0.0007(9) 0.0011(9) -0.0110(10)
C22 0.0452(15) 0.0494(15) 0.0526(14) -0.0055(12) 0.0047(11) -0.0087(12)
C23 0.0616(18) 0.0498(15) 0.0485(14) -0.0064(11) 0.0071(12) 0.0016(13)
C24 0.082(2) 0.0392(13) 0.0401(13) -0.0011(10) 0.0002(13) -0.0160(13)
C25 0.067(2) 0.0511(17) 0.085(2) 0.0040(15) -0.0157(17) -0.0255(15)
C26 0.0478(16) 0.0484(15) 0.0764(19) 0.0047(14) -0.0111(14) -0.0123(12)
C31 0.0627(18) 0.0716(19) 0.0318(12) 0.0009(12) -0.0007(11) -0.0300(15)
C32 0.0621(18) 0.0719(19) 0.0328(12) 0.0072(12) -0.0085(11) -0.0272(14)
C33 0.072(2) 0.087(2) 0.0454(15) 0.0183(15) -0.0147(14) -0.0233(17)
C34 0.073(2) 0.132(4) 0.0472(16) 0.021(2) -0.0213(15) -0.033(2)
C35 0.088(3) 0.112(3) 0.0459(17) 0.0052(18) -0.0169(16) -0.053(2)
C36 0.082(2) 0.086(2) 0.0392(14) -0.0051(14) -0.0009(14) -0.0444(19)
N5 0.102(8) 0.260(16) 0.349(17) -0.027(12) -0.036(13) 0.011(13)
C51 0.22(2) 0.267(15) 0.251(14) -0.006(15) 0.02(2) -0.030(19)
C52 0.149(11) 0.138(8) 0.237(12) 0.032(10) 0.006(12) -0.020(18)
C53 0.090(7) 0.112(7) 0.270(13) 0.062(7) 0.025(12) 0.008(8)
C54 0.047(6) 0.134(7) 0.356(17) 0.016(10) 0.004(15) -0.005(9)
C55 0.098(13) 0.199(13) 0.387(19) -0.041(11) -0.004(18) -0.008(15)
C56 0.30(3) 0.223(19) 0.247(15) 0.067(12) 0.09(2) -0.01(2)

loop_
_atom_type_symbol
_atom_type_description
_atom_type_scat_dispersion_real
_atom_type_scat_dispersion_imag
_atom_type_scat_source
C C 0.0033 0.0016 'International Tables Vol C Tables 4.2.6.8 and 6.1.1.4'
H H 0.0000 0.0000 'International Tables Vol C Tables 4.2.6.8 and 6.1.1.4'
N N 0.0061 0.0033 'International Tables Vol C Tables 4.2.6.8 and 6.1.1.4'
O O 0.0106 0.0060 'International Tables Vol C Tables 4.2.6.8 and 6.1.1.4'
Cl Cl 0.1484 0.1585 'International Tables Vol C Tables 4.2.6.8 and 6.1.1.4'

loop_
_geom_angle_atom_site_label_1
_geom_angle_atom_site_label_2
_geom_angle_atom_site_label_3
_geom_angle
_geom_angle_site_symmetry_1
_geom_angle_site_symmetry_3
_geom_angle_publ_flag
C1 O1 H1 109.5 . . ?
O1 C1 C11 105.26(18) . . ?
O1 C1 C21 109.72(18) . . ?
C11 C1 C21 104.59(18) . . ?
O1 C1 C2 110.16(18) . . ?
C11 C1 C2 114.44(18) . . ?
C21 C1 C2 112.30(19) . . ?
C1 C2 C2 114.0(2) . 2 ?
C1 C2 C3 111.17(18) . . ?
C2 C2 C3 108.57(14) 2 . ?
C1 C2 H2 107.6 . . ?
C2 C2 H2 107.6 2 . ?
C3 C2 H2 107.6 . . ?
C31 C3 C32 106.5(2) . 2 ?
C31 C3 C2 108.1(2) . . ?
C32 C3 C2 107.58(19) 2 . ?
C31 C3 H3 111.5 . . ?
C32 C3 H3 111.5 2 . ?
C2 C3 H3 111.5 . . ?
C12 C11 C16 117.7(2) . . ?
C12 C11 C1 119.7(2) . . ?
C16 C11 C1 122.2(2) . . ?
C11 C12 C13 121.3(3) . . ?
C11 C12 H12 119.4 . . ?
C13 C12 H12 119.4 . . ?
C14 C13 C12 119.6(3) . . ?
C14 C13 H13 120.2 . . ?
C12 C13 H13 120.2 . . ?
C13 C14 C15 121.1(2) . . ?
C13 C14 Cl1 119.6(2) . . ?
C15 C14 Cl1 119.4(2) . . ?
C14 C15 C16 119.2(2) . . ?
C14 C15 H15 120.4 . . ?
C16 C15 H15 120.4 . . ?
C15 C16 C11 121.2(2) . . ?
C15 C16 H16 119.4 . . ?
C11 C16 H16 119.4 . . ?
C26 C21 C22 117.5(2) . . ?
C26 C21 C1 120.7(2) . . ?
C22 C21 C1 121.6(2) . . ?
C21 C22 C23 121.5(3) . . ?
C21 C22 H22 119.3 . . ?
C23 C22 H22 119.3 . . ?
C24 C23 C22 119.1(3) . . ?
C24 C23 H23 120.5 . . ?
C22 C23 H23 120.5 . . ?
C25 C24 C23 120.5(3) . . ?
C25 C24 Cl2 119.7(2) . . ?
C23 C24 Cl2 119.7(3) . . ?
C24 C25 C26 119.8(3) . . ?
C24 C25 H25 120.1 . . ?
C26 C25 H25 120.1 . . ?
C25 C26 C21 121.6(3) . . ?
C25 C26 H26 119.2 . . ?
C21 C26 H26 119.2 . . ?
C36 C31 C32 119.9(3) . . ?
C36 C31 C3 127.4(3) . . ?
C32 C31 C3 112.7(2) . . ?
C33 C32 C31 120.6(3) . . ?
C33 C32 C3 126.3(3) . 2 ?
C31 C32 C3 113.0(3) . 2 ?
C32 C33 C34 118.2(4) . . ?
C32 C33 H33 120.9 . . ?
C34 C33 H33 120.9 . . ?
C35 C34 C33 121.4(4) . . ?
C35 C34 H34 119.3 . . ?
C33 C34 H34 119.3 . . ?
C34 C35 C36 120.4(3) . . ?
C34 C35 H35 119.8 . . ?
C36 C35 H35 119.8 . . ?
C35 C36 C31 119.4(4) . . ?
C35 C36 H36 120.3 . . ?
C31 C36 H36 120.3 . . ?
C51 N5 C55 120.0 . . ?
C52 C51 N5 120.0 . . ?
C52 C51 H51 120.0 . . ?
N5 C51 H51 120.0 . . ?
C51 C52 C53 120.0 . . ?
C51 C52 H52 120.0 . . ?
C53 C52 H52 120.0 . . ?
C52 C53 C54 120.0 . . ?
C52 C53 C56 116.9(7) . . ?
C54 C53 C56 122.8(7) . . ?
C53 C54 C55 120.0 . . ?
C53 C54 H54 120.0 . . ?
C55 C54 H54 120.0 . . ?
C54 C55 N5 120.0 . . ?
C54 C55 H55 120.0 . . ?
N5 C55 H55 120.0 . . ?
C53 C56 H56A 109.5 . . ?
C53 C56 H56B 109.5 . . ?
H56A C56 H56B 109.5 . . ?
C53 C56 H56C 109.5 . . ?
H56A C56 H56C 109.5 . . ?
H56B C56 H56C 109.5 . . ?

loop_
_geom_bond_atom_site_label_1
_geom_bond_atom_site_label_2
_geom_bond_distance
_geom_bond_site_symmetry_2
_geom_bond_publ_flag
Cl1 C14 1.741(3) . ?
Cl2 C24 1.742(3) . ?
O1 C1 1.436(3) . ?
O1 H1 0.8200 . ?
C1 C11 1.533(3) . ?
C1 C21 1.537(3) . ?
C1 C2 1.571(3) . ?
C2 C2 1.573(5) 2 ?
C2 C3 1.576(3) . ?
C2 H2 0.9800 . ?
C3 C31 1.504(4) . ?
C3 C32 1.521(4) 2 ?
C3 H3 0.9800 . ?
C11 C12 1.386(3) . ?
C11 C16 1.398(3) . ?
C12 C13 1.387(4) . ?
C12 H12 0.9300 . ?
C13 C14 1.364(4) . ?
C13 H13 0.9300 . ?
C14 C15 1.378(4) . ?
C15 C16 1.384(4) . ?
C15 H15 0.9300 . ?
C16 H16 0.9300 . ?
C21 C26 1.384(4) . ?
C21 C22 1.388(4) . ?
C22 C23 1.389(4) . ?
C22 H22 0.9300 . ?
C23 C24 1.376(4) . ?
C23 H23 0.9300 . ?
C24 C25 1.368(5) . ?
C25 C26 1.379(4) . ?
C25 H25 0.9300 . ?
C26 H26 0.9300 . ?
C31 C36 1.393(4) . ?
C31 C32 1.400(4) . ?
C32 C33 1.382(5) . ?
C33 C34 1.405(5) . ?
C33 H33 0.9300 . ?
C34 C35 1.367(6) . ?
C34 H34 0.9300 . ?
C35 C36 1.383(6) . ?
C35 H35 0.9300 . ?
C36 H36 0.9300 . ?
N5 C51 1.3900 . ?
N5 C55 1.3900 . ?
C51 C52 1.3900 . ?
C51 H51 0.9300 . ?
C52 C53 1.3900 . ?
C52 H52 0.9300 . ?
C53 C54 1.3900 . ?
C53 C56 1.478(16) . ?
C54 C55 1.3900 . ?
C54 H54 0.9300 . ?
C55 H55 0.9300 . ?
C56 H56A 0.9600 . ?
C56 H56B 0.9600 . ?
C56 H56C 0.9600 . ?

loop_
_geom_hbond_atom_site_label_D
_geom_hbond_atom_site_label_H
_geom_hbond_atom_site_label_A
_geom_hbond_distance_DH
_geom_hbond_distance_HA
_geom_hbond_distance_DA
_geom_hbond_angle_DHA
_geom_hbond_site_symmetry_A
_geom_hbond_publ_flag
C2 H2 O1 0.98 2.40 2.884(3) 110 2 yes
C12 H12 O1 0.93 2.30 2.660(3) 103 . yes
C26 H26 O1 0.93 2.37 2.744(3) 104 . yes
C55 H55 O1 0.93 2.55 3.337(16) 143 12_455 yes

loop_
_geom_torsion_atom_site_label_1
_geom_torsion_atom_site_label_2
_geom_torsion_atom_site_label_3
_geom_torsion_atom_site_label_4
_geom_torsion
_geom_torsion_site_symmetry_1
_geom_torsion_site_symmetry_2
_geom_torsion_site_symmetry_3
_geom_torsion_site_symmetry_4
_geom_torsion_publ_flag
O1 C1 C2 C2 -42.0(2) . . . 2 ?
C11 C1 C2 C2 76.3(2) . . . 2 ?
C21 C1 C2 C2 -164.64(17) . . . 2 ?
O1 C1 C2 C3 81.1(2) . . . . ?
C11 C1 C2 C3 -160.6(2) . . . . ?
C21 C1 C2 C3 -41.6(3) . . . . ?
C1 C2 C3 C31 -66.7(3) . . . . ?
C2 C2 C3 C31 59.4(3) 2 . . . ?
C1 C2 C3 C32 178.6(2) . . . 2 ?
C2 C2 C3 C32 -55.3(3) 2 . . 2 ?
O1 C1 C11 C12 -24.3(3) . . . . ?
C21 C1 C11 C12 91.3(3) . . . . ?
C2 C1 C11 C12 -145.4(2) . . . . ?
O1 C1 C11 C16 163.0(2) . . . . ?
C21 C1 C11 C16 -81.3(3) . . . . ?
C2 C1 C11 C16 42.0(3) . . . . ?
C16 C11 C12 C13 -0.3(4) . . . . ?
C1 C11 C12 C13 -173.2(2) . . . . ?
C11 C12 C13 C14 -0.3(4) . . . . ?
C12 C13 C14 C15 0.6(4) . . . . ?
C12 C13 C14 Cl1 -179.0(2) . . . . ?
C13 C14 C15 C16 -0.3(4) . . . . ?
Cl1 C14 C15 C16 179.2(2) . . . . ?
C14 C15 C16 C11 -0.2(4) . . . . ?
C12 C11 C16 C15 0.5(4) . . . . ?
C1 C11 C16 C15 173.3(2) . . . . ?
O1 C1 C21 C26 11.4(3) . . . . ?
C11 C1 C21 C26 -101.0(3) . . . . ?
C2 C1 C21 C26 134.3(2) . . . . ?
O1 C1 C21 C22 -174.6(2) . . . . ?
C11 C1 C21 C22 73.0(3) . . . . ?
C2 C1 C21 C22 -51.7(3) . . . . ?
C26 C21 C22 C23 -0.5(4) . . . . ?
C1 C21 C22 C23 -174.7(2) . . . . ?
C21 C22 C23 C24 1.2(4) . . . . ?
C22 C23 C24 C25 -2.2(4) . . . . ?
C22 C23 C24 Cl2 177.7(2) . . . . ?
C23 C24 C25 C26 2.6(5) . . . . ?
Cl2 C24 C25 C26 -177.3(3) . . . . ?
C24 C25 C26 C21 -1.9(5) . . . . ?
C22 C21 C26 C25 0.8(4) . . . . ?
C1 C21 C26 C25 175.1(3) . . . . ?
C32 C3 C31 C36 -124.3(3) 2 . . . ?
C2 C3 C31 C36 120.4(3) . . . . ?
C32 C3 C31 C32 57.2(3) 2 . . . ?
C2 C3 C31 C32 -58.2(3) . . . . ?
C36 C31 C32 C33 -1.2(4) . . . . ?
C3 C31 C32 C33 177.5(3) . . . . ?
C36 C31 C32 C3 178.0(2) . . . 2 ?
C3 C31 C32 C3 -3.3(3) . . . 2 ?
C31 C32 C33 C34 0.6(4) . . . . ?
C3 C32 C33 C34 -178.5(3) 2 . . . ?
C32 C33 C34 C35 0.4(5) . . . . ?
C33 C34 C35 C36 -0.9(5) . . . . ?
C34 C35 C36 C31 0.3(5) . . . . ?
C32 C31 C36 C35 0.7(4) . . . . ?
C3 C31 C36 C35 -177.7(3) . . . . ?
C55 N5 C51 C52 0.0 . . . . ?
N5 C51 C52 C53 0.0 . . . . ?
C51 C52 C53 C54 0.0 . . . . ?
C51 C52 C53 C56 -174(2) . . . . ?
C52 C53 C54 C55 0.0 . . . . ?
C56 C53 C54 C55 174(2) . . . . ?
C53 C54 C55 N5 0.0 . . . . ?
C51 N5 C55 C54 0.0 . . . . ?
